data_2234652
loop_
_publ_author_name
'Zhang, Fan'
'Lv, Tian-Xi'
'Feng, Jie'
'Lin, Qiu-Yue'

_publ_section_title
;
 Bis(2-aminobenzothiazol-3-ium)
 bis(7-oxabicyclo[2.2.1]heptane-2,3-dicarboxylato-\k^3^<i>O</i>^2^,<i>O</i>^3^,<i>O</i>^7^)zincate
 hexahydrate
;
_journal_coeditor_code HB6746
_journal_issue 5
_journal_name_full 'Acta Crystallographica Section E'
_journal_page_first m684
_journal_paper_doi 10.1107/S1600536812017886
_journal_volume 68
_journal_year 2012
_chemical_formula_iupac '(C7 H7 N2 S)2 [Zn (C8 H8 O5)2], 6H2 O'
_chemical_formula_moiety '2(C7 H7 N2 S +), C16 H16 O10 Zn 2-, 6(H2 O)'
_chemical_formula_sum 'C30 H42 N4 O16 S2 Zn'
_chemical_formula_weight 844.21
_chemical_name_systematic
;
Bis(2-aminobenzothiazol-3-ium) bis(7-oxabicyclo[2.2.1]heptane-2,3-
dicarboxylato-\k^3^<i>O</i>^2^,<i>O</i>^3^,<i>O</i>^7^)zincate hexahydrate
;
_space_group_IT_number 2
_symmetry_cell_setting triclinic
_symmetry_space_group_name_Hall '-P 1'
_symmetry_space_group_name_H-M 'P -1'
_atom_sites_solution_hydrogens geom
_atom_sites_solution_primary direct
_atom_sites_solution_secondary difmap
_audit_creation_method SHELXL-97
_cell_angle_alpha 90.172(7)
_cell_angle_beta 91.097(7)
_cell_angle_gamma 99.251(7)
_cell_formula_units_Z 1
_cell_length_a 6.6983(7)
_cell_length_b 10.1497(11)
_cell_length_c 13.2082(14)
_cell_measurement_reflns_used 2505
_cell_measurement_temperature 296(2)
_cell_measurement_theta_max 25.00
_cell_measurement_theta_min 1.54
_cell_volume 886.11(16)
_computing_cell_refinement 'SAINT (Bruker, 2006)'
_computing_data_collection 'APEX2 (Bruker, 2006)'
_computing_data_reduction 'SAINT (Bruker, 2006)'
_computing_molecular_graphics 'SHELXTL (Sheldrick, 2008)'
_computing_publication_material 'SHELXL97 (Sheldrick, 2008)'
_computing_structure_refinement 'SHELXL97 (Sheldrick, 2008)'
_computing_structure_solution 'SHELXS97 (Sheldrick, 2008)'
_diffrn_ambient_temperature 296(2)
_diffrn_measured_fraction_theta_full 0.999
_diffrn_measured_fraction_theta_max 0.999
_diffrn_measurement_device_type 'Bruker APEXII CCD'
_diffrn_measurement_method '\w scans'
_diffrn_radiation_monochromator graphite
_diffrn_radiation_source 'fine-focus sealed tube'
_diffrn_radiation_type MoK\a
_diffrn_radiation_wavelength 0.71073
_diffrn_reflns_av_R_equivalents 0.2281
_diffrn_reflns_av_sigmaI/netI 0.1597
_diffrn_reflns_limit_h_max 7
_diffrn_reflns_limit_h_min -7
_diffrn_reflns_limit_k_max 12
_diffrn_reflns_limit_k_min -12
_diffrn_reflns_limit_l_max 14
_diffrn_reflns_limit_l_min -15
_diffrn_reflns_number 11657
_diffrn_reflns_theta_full 25.00
_diffrn_reflns_theta_max 25.00
_diffrn_reflns_theta_min 1.54
_diffrn_standards_decay_% 0
_exptl_absorpt_coefficient_mu 0.891
_exptl_absorpt_correction_T_max 0.951
_exptl_absorpt_correction_T_min 0.914
_exptl_absorpt_correction_type multi-scan
_exptl_absorpt_process_details '(SADABS; Sheldrick, 1996)'
_exptl_crystal_colour colorless
_exptl_crystal_density_diffrn 1.582
_exptl_crystal_density_method 'not measured'
_exptl_crystal_description block
_exptl_crystal_F_000 440
_exptl_crystal_size_max 0.12
_exptl_crystal_size_mid 0.08
_exptl_crystal_size_min 0.06
_refine_diff_density_max 0.480
_refine_diff_density_min -0.735
_refine_ls_extinction_method none
_refine_ls_goodness_of_fit_ref 0.907
_refine_ls_hydrogen_treatment constr
_refine_ls_matrix_type full
_refine_ls_number_parameters 241
_refine_ls_number_reflns 3108
_refine_ls_number_restraints 9
_refine_ls_restrained_S_all 0.908
_refine_ls_R_factor_gt 0.0468
_refine_ls_shift/su_max 0.000
_refine_ls_shift/su_mean 0.000
_refine_ls_structure_factor_coef Fsqd
_refine_ls_weighting_details 'calc w=1/[\s^2^(Fo^2^)+(0.0123P)^2^] where P=(Fo^2^+2Fc^2^)/3'
_refine_ls_weighting_scheme calc
_refine_ls_wR_factor_gt 0.0728
_refine_ls_wR_factor_ref 0.0873
_reflns_number_gt 1839
_reflns_number_total 3108
_reflns_threshold_expression I>2\s(I)
_cod_data_source_file hb6746.cif
_cod_data_source_block I
_cod_database_code 2234652
_cod_database_fobs_code 2234652

loop_
_symmetry_equiv_pos_as_xyz
'x, y, z'
'-x, -y, -z'

loop_
_atom_site_type_symbol
_atom_site_label
_atom_site_fract_x
_atom_site_fract_y
_atom_site_fract_z
_atom_site_U_iso_or_equiv
_atom_site_adp_type
_atom_site_calc_flag
_atom_site_refinement_flags
_atom_site_occupancy
_atom_site_symmetry_multiplicity
Zn Zn1 0.5000 0.0000 0.0000 0.0324(2) Uani d S 1 2
S S1 0.32760(16) 0.26730(12) 0.52749(7) 0.0407(3) Uani d . 1 1
O O1 0.3674(4) 0.1456(3) 0.06056(17) 0.0375(8) Uani d . 1 1
O O1W 0.8090(4) 0.3956(3) 0.37387(17) 0.0545(9) Uani d D 1 1
H H1WA 0.8277 0.3325 0.3345 0.082 Uiso d RD 1 1
H H1WB 0.7307 0.4430 0.3454 0.082 Uiso d RD 1 1
H H2WA 0.4603 0.4745 0.2298 0.082 Uiso d RD 1 1
H H2WB 0.4268 0.5366 0.3202 0.082 Uiso d RD 1 1
H H3WA 0.1928 0.5407 0.4659 0.082 Uiso d RD 1 1
H H3WB 0.0922 0.4941 0.3767 0.082 Uiso d RD 1 1
O O2 0.3636(4) 0.3401(3) 0.13832(18) 0.0398(8) Uani d . 1 1
O O2W 0.5164(4) 0.5222(3) 0.27869(18) 0.0509(9) Uani d D 1 1
O O3 0.6904(4) 0.0121(3) 0.13199(17) 0.0372(8) Uani d . 1 1
O O3W 0.1943(4) 0.5453(3) 0.40167(19) 0.0681(11) Uani d D 1 1
O O4 0.7729(4) 0.1592(3) 0.25795(16) 0.0391(8) Uani d . 1 1
O O5 0.7162(3) 0.1550(3) -0.06915(16) 0.0318(8) Uani d . 1 1
N N1 0.2772(4) 0.0314(3) 0.6011(2) 0.0314(9) Uani d . 1 1
H H1A 0.2680 -0.0334 0.6434 0.038 Uiso calc R 1 1
N N2 0.3461(4) 0.1984(3) 0.7235(2) 0.0407(10) Uani d . 1 1
H H2A 0.3394 0.1405 0.7712 0.049 Uiso calc R 1 1
H H2B 0.3717 0.2822 0.7379 0.049 Uiso calc R 1 1
C C6 0.8584(6) 0.3726(4) -0.1096(2) 0.0353(11) Uani d . 1 1
H H6A 0.8806 0.4636 -0.0841 0.042 Uiso calc R 1 1
H H6B 0.8494 0.3736 -0.1829 0.042 Uiso calc R 1 1
C C5 1.0257(5) 0.2946(4) -0.0715(3) 0.0360(11) Uani d . 1 1
H H5A 1.0917 0.2585 -0.1276 0.043 Uiso calc R 1 1
H H5B 1.1265 0.3507 -0.0300 0.043 Uiso calc R 1 1
C C1 0.6712(5) 0.2907(4) -0.0644(2) 0.0318(11) Uani d . 1 1
H H1B 0.5458 0.3011 -0.1008 0.038 Uiso calc R 1 1
C C4 0.9066(5) 0.1842(4) -0.0096(3) 0.0313(11) Uani d . 1 1
H H4A 0.9750 0.1065 -0.0007 0.038 Uiso calc R 1 1
C C2 0.6616(5) 0.3148(4) 0.0498(2) 0.0284(10) Uani d . 1 1
H H2C 0.6979 0.4103 0.0652 0.034 Uiso calc R 1 1
C C3 0.8342(5) 0.2369(4) 0.0902(2) 0.0281(11) Uani d . 1 1
H H3A 0.9440 0.3005 0.1213 0.034 Uiso calc R 1 1
C C7 0.4500(6) 0.2624(4) 0.0880(3) 0.0326(11) Uani d . 1 1
C C8 0.7611(5) 0.1281(4) 0.1656(3) 0.0299(10) Uani d . 1 1
C C9 0.2753(5) 0.1307(4) 0.4436(3) 0.0335(11) Uani d . 1 1
C C10 0.2575(5) 0.1337(4) 0.3394(3) 0.0407(12) Uani d . 1 1
H H10A 0.2714 0.2138 0.3043 0.049 Uiso calc R 1 1
C C11 0.2178(6) 0.0109(5) 0.2894(3) 0.0468(14) Uani d . 1 1
H H11A 0.2094 0.0088 0.2190 0.056 Uiso calc R 1 1
C C12 0.1909(6) -0.1066(5) 0.3418(3) 0.0467(14) Uani d . 1 1
H H12A 0.1586 -0.1865 0.3061 0.056 Uiso calc R 1 1
C C13 0.2104(5) -0.1101(4) 0.4473(3) 0.0386(12) Uani d . 1 1
H H13A 0.1969 -0.1901 0.4826 0.046 Uiso calc R 1 1
C C14 0.2511(5) 0.0122(4) 0.4961(3) 0.0293(11) Uani d . 1 1
C C15 0.3173(5) 0.1590(4) 0.6289(3) 0.0304(11) Uani d . 1 1

loop_
_atom_site_aniso_label
_atom_site_aniso_U_11
_atom_site_aniso_U_22
_atom_site_aniso_U_33
_atom_site_aniso_U_12
_atom_site_aniso_U_13
_atom_site_aniso_U_23
Zn1 0.0350(4) 0.0305(5) 0.0304(4) 0.0014(4) -0.0001(3) -0.0092(3)
S1 0.0497(7) 0.0374(9) 0.0338(6) 0.0033(6) 0.0004(5) -0.0002(6)
O1 0.0345(16) 0.038(2) 0.0393(16) 0.0037(15) 0.0032(12) -0.0124(15)
O1W 0.066(2) 0.045(2) 0.0543(19) 0.0145(18) -0.0097(15) -0.0099(17)
O2 0.0357(16) 0.038(2) 0.0468(17) 0.0079(15) 0.0043(13) -0.0186(15)
O2W 0.056(2) 0.041(2) 0.0537(18) 0.0038(17) -0.0062(14) -0.0156(17)
O3 0.0510(19) 0.027(2) 0.0307(15) -0.0005(16) -0.0063(13) -0.0028(14)
O3W 0.063(2) 0.083(3) 0.053(2) -0.002(2) 0.0003(16) -0.014(2)
O4 0.0530(19) 0.037(2) 0.0254(15) 0.0015(16) -0.0020(13) -0.0036(14)
O5 0.0363(16) 0.032(2) 0.0266(14) 0.0046(15) 0.0020(12) -0.0110(14)
N1 0.0330(19) 0.033(3) 0.0284(18) 0.0064(18) 0.0029(14) 0.0008(17)
N2 0.055(2) 0.036(3) 0.0313(19) 0.007(2) 0.0034(16) -0.0062(18)
C6 0.051(3) 0.026(3) 0.028(2) 0.004(2) 0.0034(19) -0.003(2)
C5 0.039(3) 0.035(3) 0.032(2) 0.000(2) 0.0097(18) -0.002(2)
C1 0.034(2) 0.031(3) 0.031(2) 0.005(2) -0.0005(18) -0.003(2)
C4 0.027(2) 0.030(3) 0.037(2) 0.008(2) -0.0026(18) -0.005(2)
C2 0.036(2) 0.021(3) 0.028(2) 0.005(2) 0.0018(17) -0.0092(19)
C3 0.025(2) 0.028(3) 0.029(2) 0.001(2) -0.0013(17) -0.011(2)
C7 0.031(2) 0.043(3) 0.024(2) 0.010(2) -0.0052(17) -0.007(2)
C8 0.025(2) 0.031(3) 0.034(2) 0.007(2) -0.0009(18) 0.008(2)
C9 0.024(2) 0.043(3) 0.032(2) 0.001(2) 0.0043(18) -0.004(2)
C10 0.039(3) 0.049(4) 0.034(2) 0.007(2) 0.0040(19) 0.007(2)
C11 0.042(3) 0.070(4) 0.026(2) 0.002(3) 0.004(2) -0.008(3)
C12 0.033(3) 0.061(4) 0.046(3) 0.006(3) 0.000(2) -0.024(3)
C13 0.029(2) 0.048(3) 0.039(2) 0.008(2) 0.0051(18) -0.012(2)
C14 0.023(2) 0.042(3) 0.023(2) 0.005(2) 0.0062(16) -0.002(2)
C15 0.028(2) 0.030(3) 0.033(2) 0.003(2) 0.0066(18) -0.006(2)

loop_
_atom_type_symbol
_atom_type_description
_atom_type_scat_dispersion_real
_atom_type_scat_dispersion_imag
_atom_type_scat_source
C C 0.0033 0.0016 'International Tables Vol C Tables 4.2.6.8 and 6.1.1.4'
H H 0.0000 0.0000 'International Tables Vol C Tables 4.2.6.8 and 6.1.1.4'
N N 0.0061 0.0033 'International Tables Vol C Tables 4.2.6.8 and 6.1.1.4'
O O 0.0106 0.0060 'International Tables Vol C Tables 4.2.6.8 and 6.1.1.4'
S S 0.1246 0.1234 'International Tables Vol C Tables 4.2.6.8 and 6.1.1.4'
Zn Zn 0.2839 1.4301 'International Tables Vol C Tables 4.2.6.8 and 6.1.1.4'

loop_
_geom_angle_atom_site_label_1
_geom_angle_atom_site_label_2
_geom_angle_atom_site_label_3
_geom_angle_site_symmetry_1
_geom_angle_site_symmetry_3
_geom_angle
O1 Zn1 O1 . 2_655 180.0
O1 Zn1 O3 . 2_655 92.14(9)
O1 Zn1 O3 2_655 2_655 87.86(9)
O1 Zn1 O3 . . 87.86(9)
O1 Zn1 O3 2_655 . 92.14(9)
O3 Zn1 O3 2_655 . 180.0
O1 Zn1 O5 . 2_655 91.98(9)
O1 Zn1 O5 2_655 2_655 88.02(9)
O3 Zn1 O5 2_655 2_655 89.22(10)
O3 Zn1 O5 . 2_655 90.78(10)
O1 Zn1 O5 . . 88.02(9)
O1 Zn1 O5 2_655 . 91.98(9)
O3 Zn1 O5 2_655 . 90.78(10)
O3 Zn1 O5 . . 89.22(10)
O5 Zn1 O5 2_655 . 180.0
C15 S1 C9 . . 90.10(19)
C7 O1 Zn1 . . 128.1(2)
H1WA O1W H1WB . . 110.0
H2WA O2W H2WB . . 109.4
C8 O3 Zn1 . . 117.2(3)
H3WA O3W H3WB . . 109.6
C1 O5 C4 . . 95.2(3)
C1 O5 Zn1 . . 116.69(19)
C4 O5 Zn1 . . 112.0(2)
C15 N1 C14 . . 113.7(3)
C15 N1 H1A . . 123.1
C14 N1 H1A . . 123.1
C15 N2 H2A . . 120.0
C15 N2 H2B . . 120.0
H2A N2 H2B . . 120.0
C1 C6 C5 . . 101.2(3)
C1 C6 H6A . . 111.5
C5 C6 H6A . . 111.5
C1 C6 H6B . . 111.5
C5 C6 H6B . . 111.5
H6A C6 H6B . . 109.4
C4 C5 C6 . . 102.2(3)
C4 C5 H5A . . 111.3
C6 C5 H5A . . 111.3
C4 C5 H5B . . 111.3
C6 C5 H5B . . 111.3
H5A C5 H5B . . 109.2
O5 C1 C6 . . 102.7(3)
O5 C1 C2 . . 102.4(3)
C6 C1 C2 . . 111.6(3)
O5 C1 H1B . . 113.1
C6 C1 H1B . . 113.1
C2 C1 H1B . . 113.1
O5 C4 C5 . . 101.4(3)
O5 C4 C3 . . 101.8(3)
C5 C4 C3 . . 112.1(3)
O5 C4 H4A . . 113.4
C5 C4 H4A . . 113.4
C3 C4 H4A . . 113.4
C7 C2 C1 . . 110.4(3)
C7 C2 C3 . . 115.0(3)
C1 C2 C3 . . 100.7(2)
C7 C2 H2C . . 110.1
C1 C2 H2C . . 110.1
C3 C2 H2C . . 110.1
C8 C3 C4 . . 113.7(3)
C8 C3 C2 . . 113.7(3)
C4 C3 C2 . . 101.0(3)
C8 C3 H3A . . 109.4
C4 C3 H3A . . 109.4
C2 C3 H3A . . 109.4
O2 C7 O1 . . 124.0(4)
O2 C7 C2 . . 117.8(4)
O1 C7 C2 . . 118.0(3)
O4 C8 O3 . . 124.0(4)
O4 C8 C3 . . 117.5(3)
O3 C8 C3 . . 118.5(3)
C14 C9 C10 . . 121.7(4)
C14 C9 S1 . . 110.6(3)
C10 C9 S1 . . 127.7(4)
C9 C10 C11 . . 116.9(4)
C9 C10 H10A . . 121.6
C11 C10 H10A . . 121.6
C12 C11 C10 . . 121.3(4)
C12 C11 H11A . . 119.4
C10 C11 H11A . . 119.4
C11 C12 C13 . . 122.0(4)
C11 C12 H12A . . 119.0
C13 C12 H12A . . 119.0
C14 C13 C12 . . 116.1(4)
C14 C13 H13A . . 121.9
C12 C13 H13A . . 121.9
C9 C14 C13 . . 121.9(4)
C9 C14 N1 . . 112.6(3)
C13 C14 N1 . . 125.4(4)
N2 C15 N1 . . 123.4(4)
N2 C15 S1 . . 123.7(3)
N1 C15 S1 . . 113.0(3)

loop_
_geom_bond_atom_site_label_1
_geom_bond_atom_site_label_2
_geom_bond_site_symmetry_2
_geom_bond_distance
_geom_bond_publ_flag
Zn1 O1 . 2.014(2) y
Zn1 O1 2_655 2.014(2) ?
Zn1 O3 2_655 2.132(2) ?
Zn1 O3 . 2.132(2) y
Zn1 O5 2_655 2.176(3) ?
Zn1 O5 . 2.176(3) y
S1 C15 . 1.731(4) ?
S1 C9 . 1.759(4) ?
O1 C7 . 1.274(4) ?
O1W H1WA . 0.8499 ?
O1W H1WB . 0.8500 ?
O2 C7 . 1.248(3) ?
O2W H2WA . 0.8499 ?
O2W H2WB . 0.8501 ?
O3 C8 . 1.272(4) ?
O3W H3WA . 0.8504 ?
O3W H3WB . 0.8502 ?
O4 C8 . 1.257(3) ?
O5 C1 . 1.458(4) ?
O5 C4 . 1.473(4) ?
N1 C15 . 1.329(4) ?
N1 C14 . 1.403(4) ?
N1 H1A . 0.8600 ?
N2 C15 . 1.312(4) ?
N2 H2A . 0.8600 ?
N2 H2B . 0.8600 ?
C6 C1 . 1.521(5) ?
C6 C5 . 1.550(5) ?
C6 H6A . 0.9700 ?
C6 H6B . 0.9700 ?
C5 C4 . 1.518(5) ?
C5 H5A . 0.9700 ?
C5 H5B . 0.9700 ?
C1 C2 . 1.532(4) ?
C1 H1B . 0.9800 ?
C4 C3 . 1.536(4) ?
C4 H4A . 0.9800 ?
C2 C7 . 1.527(5) ?
C2 C3 . 1.587(5) ?
C2 H2C . 0.9800 ?
C3 C8 . 1.517(5) ?
C3 H3A . 0.9800 ?
C9 C14 . 1.379(5) ?
C9 C10 . 1.379(4) ?
C10 C11 . 1.393(5) ?
C10 H10A . 0.9300 ?
C11 C12 . 1.370(5) ?
C11 H11A . 0.9300 ?
C12 C13 . 1.398(5) ?
C12 H12A . 0.9300 ?
C13 C14 . 1.382(5) ?
C13 H13A . 0.9300 ?

loop_
_geom_hbond_atom_site_label_D
_geom_hbond_atom_site_label_H
_geom_hbond_atom_site_label_A
_geom_hbond_site_symmetry_A
_geom_hbond_distance_DH
_geom_hbond_distance_HA
_geom_hbond_distance_DA
_geom_hbond_angle_DHA
N1 H1A O4 2_656 0.86 1.82 2.675(4) 173
N2 H2A O3 2_656 0.86 2.00 2.853(4) 172
N2 H2B O2W 2_666 0.86 2.02 2.838(4) 158
O1W H1WA O4 . 0.85 2.01 2.818(3) 160
O1W H1WB O2W . 0.85 1.95 2.793(4) 170
O2W H2WA O2 . 0.85 1.85 2.683(3) 167
O2W H2WB O3W . 0.85 1.92 2.765(3) 170
O3W H3WA O1W 2_666 0.85 2.21 3.024(3) 160
O3W H3WB O1W 1_455 0.85 2.00 2.793(4) 156

loop_
_geom_torsion_atom_site_label_1
_geom_torsion_atom_site_label_2
_geom_torsion_atom_site_label_3
_geom_torsion_atom_site_label_4
_geom_torsion_site_symmetry_1
_geom_torsion
O3 Zn1 O1 C7 2_655 -122.1(3)
O3 Zn1 O1 C7 . 57.9(3)
O5 Zn1 O1 C7 2_655 148.6(3)
O5 Zn1 O1 C7 . -31.4(3)
O1 Zn1 O3 C8 . -42.4(3)
O1 Zn1 O3 C8 2_655 137.6(3)
O5 Zn1 O3 C8 2_655 -134.3(2)
O5 Zn1 O3 C8 . 45.7(2)
O1 Zn1 O5 C1 . -10.4(2)
O1 Zn1 O5 C1 2_655 169.6(2)
O3 Zn1 O5 C1 2_655 81.7(2)
O3 Zn1 O5 C1 . -98.3(2)
O1 Zn1 O5 C4 . 97.84(19)
O1 Zn1 O5 C4 2_655 -82.16(19)
O3 Zn1 O5 C4 2_655 -170.05(19)
O3 Zn1 O5 C4 . 9.95(19)
C1 C6 C5 C4 . -1.3(3)
C4 O5 C1 C6 . 57.0(3)
Zn1 O5 C1 C6 . 174.86(19)
C4 O5 C1 C2 . -58.8(3)
Zn1 O5 C1 C2 . 59.0(3)
C5 C6 C1 O5 . -34.6(3)
C5 C6 C1 C2 . 74.5(3)
C1 O5 C4 C5 . -57.3(3)
Zn1 O5 C4 C5 . -178.88(18)
C1 O5 C4 C3 . 58.4(3)
Zn1 O5 C4 C3 . -63.2(3)
C6 C5 C4 O5 . 36.1(3)
C6 C5 C4 C3 . -71.8(3)
O5 C1 C2 C7 . -85.8(3)
C6 C1 C2 C7 . 165.0(3)
O5 C1 C2 C3 . 36.2(3)
C6 C1 C2 C3 . -73.0(4)
O5 C4 C3 C8 . 86.7(4)
C5 C4 C3 C8 . -165.7(3)
O5 C4 C3 C2 . -35.5(4)
C5 C4 C3 C2 . 72.1(4)
C7 C2 C3 C8 . -3.6(4)
C1 C2 C3 C8 . -122.3(3)
C7 C2 C3 C4 . 118.6(3)
C1 C2 C3 C4 . -0.1(3)
Zn1 O1 C7 O2 . -169.1(3)
Zn1 O1 C7 C2 . 16.1(5)
C1 C2 C7 O2 . -127.5(4)
C3 C2 C7 O2 . 119.3(4)
C1 C2 C7 O1 . 47.6(5)
C3 C2 C7 O1 . -65.6(4)
Zn1 O3 C8 O4 . 138.6(3)
Zn1 O3 C8 C3 . -40.8(4)
C4 C3 C8 O4 . 153.4(3)
C2 C3 C8 O4 . -91.7(4)
C4 C3 C8 O3 . -27.2(5)
C2 C3 C8 O3 . 87.7(4)
C15 S1 C9 C14 . 0.6(3)
C15 S1 C9 C10 . -179.7(3)
C14 C9 C10 C11 . -1.2(5)
S1 C9 C10 C11 . 179.2(3)
C9 C10 C11 C12 . 2.2(6)
C10 C11 C12 C13 . -2.9(6)
C11 C12 C13 C14 . 2.3(5)
C10 C9 C14 C13 . 0.9(6)
S1 C9 C14 C13 . -179.4(3)
C10 C9 C14 N1 . 179.5(3)
S1 C9 C14 N1 . -0.9(4)
C12 C13 C14 C9 . -1.4(5)
C12 C13 C14 N1 . -179.7(3)
C15 N1 C14 C9 . 0.8(4)
C15 N1 C14 C13 . 179.3(3)
C14 N1 C15 N2 . 179.8(3)
C14 N1 C15 S1 . -0.3(4)
C9 S1 C15 N2 . 179.8(3)
C9 S1 C15 N1 . -0.2(3)
